data_2021696
loop_
_publ_author_name
'Pogoda, Dorota'
'Janczak, Jan'
'Pawlak, Sylwia'
'Zaworotko, Michael'
'Videnova-Adrabinska, Veneta'

_publ_section_title
;
 Tautomeric polymorphism of the neuroactive inhibitor kynurenic acid
;
_journal_coeditor_code UK3175
_journal_issue 6
_journal_name_full 'Acta Crystallographica Section C'
_journal_page_first 793
_journal_page_last 805
_journal_paper_doi 10.1107/S2053229619005990
_journal_volume 75
_journal_year 2019
_chemical_formula_moiety 'C10 H7 N O3, H2 O'
_chemical_formula_sum 'C10 H9 N O4'
_chemical_formula_weight 207.18
_space_group_crystal_system orthorhombic
_space_group_IT_number 56
_space_group_name_Hall '-P 2ab 2ac'
_space_group_name_H-M_alt 'P c c n'
_symmetry_space_group_name_Hall '-P 2ab 2ac'
_symmetry_space_group_name_H-M 'P c c n'
_atom_sites_solution_hydrogens difmap
_atom_sites_solution_primary direct
_atom_sites_solution_secondary difmap
_audit_creation_method SHELXL-2014/7
_cell_angle_alpha 90
_cell_angle_beta 90
_cell_angle_gamma 90
_cell_formula_units_Z 8
_cell_length_a 13.9295(7)
_cell_length_b 17.8065(9)
_cell_length_c 7.1429(4)
_cell_measurement_reflns_used 1562
_cell_measurement_temperature 100(2)
_cell_measurement_theta_max 26.951
_cell_measurement_theta_min 2.288
_cell_volume 1771.69(16)
_computing_cell_refinement
;
CrysAlis Red 1.171.38.41 (Rigaku Oxford Diffraction, 2015)
;
_computing_data_collection
;
CrysAlis CCD 1.171.38.41 (Rigaku Oxford Diffraction, 2015)
;
_computing_data_reduction
;
CrysAlis Red 1.171.38.41 (Rigaku Oxford Diffraction, 2015)
;
_computing_molecular_graphics
;
Brandenburg & Putz (2006). Diamond 3.0. Crystal and Molecular
Structure Visualisation, University of Bonn, Germany
;
_computing_publication_material
;
SHELXL-2014/7 (Sheldrick, 2014)
;
_computing_structure_refinement
;
SHELXL-2014/7 (Sheldrick, 2014)
;
_computing_structure_solution
;
SHELXT (Sheldrick, 2014)
;
_diffrn_ambient_temperature 100(2)
_diffrn_detector_area_resol_mean 10.6249
_diffrn_measured_fraction_theta_full 0.990
_diffrn_measured_fraction_theta_max 0.900
_diffrn_measurement_device_type 'KUMA KM-4 with CCD detector'
_diffrn_measurement_method \w-scan
_diffrn_radiation_type MoK\a
_diffrn_radiation_wavelength 0.71073
_diffrn_reflns_av_R_equivalents 0.0201
_diffrn_reflns_av_unetI/netI 0.0099
_diffrn_reflns_limit_h_max 19
_diffrn_reflns_limit_h_min -19
_diffrn_reflns_limit_k_max 23
_diffrn_reflns_limit_k_min -23
_diffrn_reflns_limit_l_max 10
_diffrn_reflns_limit_l_min -10
_diffrn_reflns_number 32133
_diffrn_reflns_theta_full 26.000
_diffrn_reflns_theta_max 30.535
_diffrn_reflns_theta_min 2.288
_diffrn_source 'fine-focus sealed X-ray tube'
_exptl_absorpt_coefficient_mu 0.122
_exptl_absorpt_correction_T_max 1.00000
_exptl_absorpt_correction_T_min 0.98405
_exptl_absorpt_correction_type multi-scan
_exptl_absorpt_process_details
;
CrysAlisPro 1.171.38.43 (Rigaku Oxford Diffraction, 2015)
Empirical absorption correction using spherical harmonics,
implemented in SCALE3 ABSPACK scaling algorithm.
;
_exptl_crystal_colour colourless
_exptl_crystal_density_diffrn 1.553
_exptl_crystal_description parallelepiped
_exptl_crystal_F_000 864
_exptl_crystal_size_max 0.280
_exptl_crystal_size_mid 0.260
_exptl_crystal_size_min 0.230
_refine_diff_density_max 0.382
_refine_diff_density_min -0.190
_refine_ls_extinction_coef 0.017(2)
_refine_ls_extinction_expression Fc^*^=kFc[1+0.001xFc^2^\l^3^/sin(2\q)]^-1/4^
_refine_ls_extinction_method
;
SHELXL-2014/7 (Sheldrick 2014
;
_refine_ls_goodness_of_fit_ref 1.001
_refine_ls_hydrogen_treatment refxyz
_refine_ls_matrix_type full
_refine_ls_number_parameters 164
_refine_ls_number_reflns 2447
_refine_ls_number_restraints 0
_refine_ls_restrained_S_all 1.001
_refine_ls_R_factor_all 0.0325
_refine_ls_R_factor_gt 0.0296
_refine_ls_shift/su_max 0.000
_refine_ls_shift/su_mean 0.000
_refine_ls_structure_factor_coef Fsqd
_refine_ls_weighting_details 'w=1/[\s^2^(Fo^2^)+(0.0444P)^2^+0.7162P] where P=(Fo^2^+2Fc^2^)/3'
_refine_ls_weighting_scheme calc
_refine_ls_wR_factor_gt 0.0776
_refine_ls_wR_factor_ref 0.0799
_reflns_number_gt 2260
_reflns_number_total 2447
_reflns_threshold_expression 'I > 2\s(I)'
_cod_data_source_file uk3175sup1.cif
_cod_data_source_block ortho_a
_cod_database_code 2021696
_shelx_space_group_comment
;
The symmetry employed for this shelxl refinement is uniquely defined
by the following loop, which should always be used as a source of
symmetry information in preference to the above space-group names.
They are only intended as comments.
;
_shelx_estimated_absorpt_t_min 0.967
_shelx_estimated_absorpt_t_max 0.972

loop_
_space_group_symop_operation_xyz
'x, y, z'
'-x+1/2, -y+1/2, z'
'-x, y+1/2, -z+1/2'
'x+1/2, -y, -z+1/2'
'-x, -y, -z'
'x-1/2, y-1/2, -z'
'x, -y-1/2, z-1/2'
'-x-1/2, y, z-1/2'

loop_
_atom_site_type_symbol
_atom_site_label
_atom_site_fract_x
_atom_site_fract_y
_atom_site_fract_z
_atom_site_U_iso_or_equiv
_atom_site_adp_type
_atom_site_calc_flag
_atom_site_occupancy
N N1 0.60814(5) 0.25460(4) 0.26030(10) 0.00951(15) Uani d 1
H H1N 0.6586(9) 0.2352(6) 0.2109(16) 0.011 Uiso d 1
C C2 0.60012(5) 0.32951(4) 0.26966(11) 0.00928(16) Uani d 1
C C3 0.51748(5) 0.36310(4) 0.33814(11) 0.01005(16) Uani d 1
H H3 0.5129(8) 0.4163(6) 0.3451(16) 0.012 Uiso d 1
C C4 0.44019(5) 0.31826(4) 0.39471(11) 0.01007(16) Uani d 1
C C5 0.44945(5) 0.23815(4) 0.38734(11) 0.00983(16) Uani d 1
C C6 0.37499(6) 0.18888(5) 0.44390(12) 0.01269(17) Uani d 1
H H6 0.3171(9) 0.2091(6) 0.4936(17) 0.015 Uiso d 1
C C7 0.38693(6) 0.11256(5) 0.42899(12) 0.01416(17) Uani d 1
H H7 0.3375(9) 0.0784(6) 0.4657(17) 0.017 Uiso d 1
C C8 0.47348(6) 0.08246(4) 0.35792(12) 0.01295(17) Uani d 1
H H8 0.4794(8) 0.0285(7) 0.3493(16) 0.016 Uiso d 1
C C9 0.54791(6) 0.12872(4) 0.30432(11) 0.01149(16) Uani d 1
H H9 0.6068(8) 0.1103(7) 0.2529(16) 0.014 Uiso d 1
C C10 0.53604(5) 0.20721(4) 0.31834(11) 0.00954(16) Uani d 1
C C1 0.68546(5) 0.37417(4) 0.19377(11) 0.00994(16) Uani d 1
O O1 0.68350(4) 0.44422(3) 0.21907(8) 0.01315(14) Uani d 1
O O2 0.74812(4) 0.33700(3) 0.11000(9) 0.01250(14) Uani d 1
O O3 0.35788(4) 0.34571(3) 0.45420(9) 0.01335(14) Uani d 1
H H3O 0.3536(9) 0.3973(7) 0.4459(17) 0.020 Uiso d 1
O O4 0.34159(4) 0.48782(3) 0.44271(10) 0.01426(14) Uani d 1
H H4A 0.3408(9) 0.5088(7) 0.5521(19) 0.021 Uiso d 1
H H4B 0.2921(9) 0.5062(7) 0.3845(18) 0.021 Uiso d 1

loop_
_atom_site_aniso_label
_atom_site_aniso_U_11
_atom_site_aniso_U_22
_atom_site_aniso_U_33
_atom_site_aniso_U_12
_atom_site_aniso_U_13
_atom_site_aniso_U_23
N1 0.0083(3) 0.0083(3) 0.0120(3) 0.0006(2) 0.0004(2) 0.0001(2)
C2 0.0087(3) 0.0089(3) 0.0102(3) -0.0005(3) -0.0010(3) 0.0004(3)
C3 0.0098(3) 0.0078(3) 0.0125(3) 0.0002(3) -0.0002(3) 0.0001(3)
C4 0.0088(3) 0.0110(4) 0.0105(3) 0.0006(3) -0.0005(3) -0.0004(3)
C5 0.0091(3) 0.0096(4) 0.0109(3) -0.0004(2) -0.0014(3) -0.0001(3)
C6 0.0097(3) 0.0126(4) 0.0157(4) -0.0011(3) -0.0001(3) 0.0004(3)
C7 0.0128(4) 0.0124(4) 0.0173(4) -0.0040(3) -0.0008(3) 0.0012(3)
C8 0.0160(4) 0.0079(4) 0.0150(4) -0.0009(3) -0.0020(3) -0.0005(3)
C9 0.0125(3) 0.0095(4) 0.0125(3) 0.0008(3) -0.0009(3) -0.0006(3)
C10 0.0095(3) 0.0093(4) 0.0098(3) -0.0008(3) -0.0012(3) 0.0003(3)
C1 0.0085(3) 0.0102(4) 0.0111(3) -0.0002(2) -0.0011(3) 0.0021(3)
O1 0.0136(3) 0.0081(3) 0.0178(3) -0.0009(2) 0.0020(2) 0.0004(2)
O2 0.0100(3) 0.0113(3) 0.0163(3) 0.0018(2) 0.0021(2) 0.0016(2)
O3 0.0088(3) 0.0100(3) 0.0213(3) 0.00129(19) 0.0032(2) -0.0005(2)
O4 0.0138(3) 0.0102(3) 0.0188(3) 0.0023(2) -0.0013(2) -0.0011(2)

loop_
_atom_type_symbol
_atom_type_description
_atom_type_scat_dispersion_real
_atom_type_scat_dispersion_imag
_atom_type_scat_source
C C 0.0033 0.0016 'International Tables Vol C Tables 4.2.6.8 and 6.1.1.4'
H H 0.0000 0.0000 'International Tables Vol C Tables 4.2.6.8 and 6.1.1.4'
N N 0.0061 0.0033 'International Tables Vol C Tables 4.2.6.8 and 6.1.1.4'
O O 0.0106 0.0060 'International Tables Vol C Tables 4.2.6.8 and 6.1.1.4'

loop_
_geom_angle_atom_site_label_1
_geom_angle_atom_site_label_2
_geom_angle_atom_site_label_3
_geom_angle
C2 N1 C10 122.32(7)
C2 N1 H1N 119.3(7)
C10 N1 H1N 118.3(7)
N1 C2 C3 121.08(7)
N1 C2 C1 115.78(7)
C3 C2 C1 123.10(7)
C2 C3 C4 119.62(7)
C2 C3 H3 120.3(7)
C4 C3 H3 120.1(7)
O3 C4 C3 123.43(7)
O3 C4 C5 117.36(7)
C3 C4 C5 119.21(7)
C10 C5 C6 118.83(7)
C10 C5 C4 118.50(7)
C6 C5 C4 122.67(7)
C7 C6 C5 120.12(7)
C7 C6 H6 120.4(7)
C5 C6 H6 119.5(7)
C6 C7 C8 120.41(7)
C6 C7 H7 121.5(7)
C8 C7 H7 118.1(7)
C9 C8 C7 120.97(7)
C9 C8 H8 120.8(7)
C7 C8 H8 118.2(7)
C8 C9 C10 118.95(7)
C8 C9 H9 123.1(7)
C10 C9 H9 117.9(7)
N1 C10 C9 120.04(7)
N1 C10 C5 119.24(7)
C9 C10 C5 120.70(7)
O2 C1 O1 127.49(7)
O2 C1 C2 115.96(7)
O1 C1 C2 116.53(7)
C4 O3 H3O 113.9(8)
H4A O4 H4B 105.0(11)

loop_
_geom_bond_atom_site_label_1
_geom_bond_atom_site_label_2
_geom_bond_distance
N1 C2 1.3402(10)
N1 C10 1.3758(10)
N1 H1N 0.860(12)
C2 C3 1.3865(10)
C2 C1 1.5295(10)
C3 C4 1.4000(10)
C3 H3 0.950(11)
C4 O3 1.3169(9)
C4 C5 1.4333(10)
C5 C10 1.4146(10)
C5 C6 1.4172(11)
C6 C7 1.3732(11)
C6 H6 0.953(12)
C7 C8 1.4137(12)
C7 H7 0.956(12)
C8 C9 1.3784(11)
C8 H8 0.966(12)
C9 C10 1.4108(11)
C9 H9 0.957(12)
C1 O2 1.2481(10)
C1 O1 1.2607(10)
O3 H3O 0.922(13)
O4 H4A 0.866(14)
O4 H4B 0.869(13)

loop_
_geom_hbond_atom_site_label_D
_geom_hbond_atom_site_label_H
_geom_hbond_atom_site_label_A
_geom_hbond_site_symmetry_A
_geom_hbond_distance_DH
_geom_hbond_distance_HA
_geom_hbond_distance_DA
_geom_hbond_angle_DHA
N1 H1N O2 2_655 0.860(12) 1.964(12) 2.7968(9) 162.7(11)
O3 H3O O4 . 0.922(13) 1.621(13) 2.5420(8) 176.3(12)
O4 H4A O1 5_666 0.866(14) 1.867(14) 2.7245(9) 170.1(12)
O4 H4B O1 4_465 0.869(13) 1.901(13) 2.7657(8) 172.8(12)

_cod_database_fobs_code 2021696
